data_2232063
loop_
_publ_author_name
'Wang, Xi'
'Shao, Chun-Fu'
'Li, Cheng-Peng'

_publ_section_title
;
 <i>trans</i>-Bis[4-amino-3,5-bis(2-pyridyl)-4<i>H</i>-1,2,4-triazole-\k<i>N</i>^3^]diaquacobalt(II)
 bis(3-carboxy-5-nitrobenzoate)
;
_journal_coeditor_code SU2310
_journal_issue 10
_journal_name_full 'Acta Crystallographica Section E'
_journal_page_first m1344
_journal_page_last m1345
_journal_paper_doi 10.1107/S1600536811035446
_journal_volume 67
_journal_year 2011
_chemical_formula_iupac '[Co (C12 H10 N6)2 (H2 O)2] (C8 H4 N O6)2'
_chemical_formula_moiety 'C24 H24 Co N12 O2 2+, 2(C8 H4 N O6 -)'
_chemical_formula_sum 'C40 H32 Co N14 O14'
_chemical_formula_weight 991.73
_chemical_name_systematic
;
<i>trans</i>-Bis[4-amino-3,5-bis(2-pyridyl)-4<i>H</i>-1,2,4-triazole-
\k<i>N</i>^3^]diaquacobalt(II) bis(3-carboxy-5-nitrobenzoate)
;
_space_group_IT_number 2
_symmetry_cell_setting triclinic
_symmetry_space_group_name_Hall '-P 1'
_symmetry_space_group_name_H-M 'P -1'
_atom_sites_solution_hydrogens geom
_atom_sites_solution_primary direct
_atom_sites_solution_secondary difmap
_audit_creation_method SHELXL-97
_cell_angle_alpha 74.739(6)
_cell_angle_beta 86.435(6)
_cell_angle_gamma 88.619(6)
_cell_formula_units_Z 2
_cell_length_a 7.589(3)
_cell_length_b 16.104(6)
_cell_length_c 18.256(6)
_cell_measurement_reflns_used 2949
_cell_measurement_temperature 296(2)
_cell_measurement_theta_max 27.75
_cell_measurement_theta_min 2.30
_cell_volume 2148.2(14)
_computing_cell_refinement 'SAINT (Bruker, 2007)'
_computing_data_collection 'SMART (Bruker, 2007)'
_computing_data_reduction 'SAINT (Bruker, 2007)'
_computing_molecular_graphics 'DIAMOND (Brandenburg, 1999)'
_computing_publication_material 'SHELXTL (Sheldrick, 2008)'
_computing_structure_refinement 'SHELXL97 (Sheldrick, 2008)'
_computing_structure_solution 'SHELXS97 (Sheldrick, 2008)'
_diffrn_ambient_temperature 296(2)
_diffrn_measured_fraction_theta_full 0.995
_diffrn_measured_fraction_theta_max 0.995
_diffrn_measurement_device_type 'Bruker SMART CCD area-detector'
_diffrn_measurement_method '\f and \w'
_diffrn_radiation_monochromator graphite
_diffrn_radiation_source 'fine-focus sealed tube'
_diffrn_radiation_type MoK\a
_diffrn_radiation_wavelength 0.71073
_diffrn_reflns_av_R_equivalents 0.0202
_diffrn_reflns_av_sigmaI/netI 0.0416
_diffrn_reflns_limit_h_max 9
_diffrn_reflns_limit_h_min -9
_diffrn_reflns_limit_k_max 14
_diffrn_reflns_limit_k_min -19
_diffrn_reflns_limit_l_max 16
_diffrn_reflns_limit_l_min -21
_diffrn_reflns_number 11079
_diffrn_reflns_theta_full 25.03
_diffrn_reflns_theta_max 25.03
_diffrn_reflns_theta_min 1.50
_exptl_absorpt_coefficient_mu 0.486
_exptl_absorpt_correction_T_max 0.9530
_exptl_absorpt_correction_T_min 0.8760
_exptl_absorpt_correction_type multi-scan
_exptl_absorpt_process_details '(SADABS; Sheldrick, 1996)'
_exptl_crystal_colour red
_exptl_crystal_density_diffrn 1.533
_exptl_crystal_density_method 'not measured'
_exptl_crystal_description block
_exptl_crystal_F_000 1018
_exptl_crystal_size_max 0.28
_exptl_crystal_size_mid 0.20
_exptl_crystal_size_min 0.10
_refine_diff_density_max 0.192
_refine_diff_density_min -0.280
_refine_ls_extinction_method none
_refine_ls_goodness_of_fit_ref 1.030
_refine_ls_hydrogen_treatment constr
_refine_ls_matrix_type full
_refine_ls_number_parameters 624
_refine_ls_number_reflns 7532
_refine_ls_number_restraints 0
_refine_ls_restrained_S_all 1.030
_refine_ls_R_factor_all 0.0602
_refine_ls_R_factor_gt 0.0392
_refine_ls_shift/su_max 0.001
_refine_ls_shift/su_mean 0.000
_refine_ls_structure_factor_coef Fsqd
_refine_ls_weighting_details 'calc w=1/[\s^2^(Fo^2^)+(0.0395P)^2^+0.4823P] where P=(Fo^2^+2Fc^2^)/3'
_refine_ls_weighting_scheme calc
_refine_ls_wR_factor_gt 0.0868
_refine_ls_wR_factor_ref 0.0976
_reflns_number_gt 5560
_reflns_number_total 7532
_reflns_threshold_expression I>2\s(I)
_cod_data_source_file su2310.cif
_cod_data_source_block I
_cod_original_cell_volume 2148.4(13)
_cod_database_code 2232063
_cod_database_fobs_code 2232063

loop_
_symmetry_equiv_pos_as_xyz
'x, y, z'
'-x, -y, -z'

loop_
_atom_site_type_symbol
_atom_site_label
_atom_site_fract_x
_atom_site_fract_y
_atom_site_fract_z
_atom_site_U_iso_or_equiv
_atom_site_adp_type
_atom_site_calc_flag
_atom_site_refinement_flags
_atom_site_occupancy
_atom_site_symmetry_multiplicity
Co Co1 0.32405(4) 0.25256(2) 0.003809(17) 0.03888(11) Uani d . 1 1
O O1 0.0507(2) 0.25767(13) 0.00518(10) 0.0705(6) Uani d . 1 1
H H1A -0.0100 0.2350 0.0460 0.106 Uiso d R 1 1
H H1B -0.0016 0.2660 -0.0360 0.106 Uiso d R 1 1
O O2 0.5949(2) 0.24725(11) 0.00307(9) 0.0518(5) Uani d . 1 1
H H2A 0.6592 0.2653 -0.0376 0.078 Uiso d R 1 1
H H2B 0.6501 0.2252 0.0428 0.078 Uiso d R 1 1
O O3 0.3001(3) 0.09926(13) 0.66872(12) 0.0740(6) Uani d . 1 1
O O4 0.1421(4) 0.06414(13) 0.77892(13) 0.0909(8) Uani d . 1 1
H H4 0.1844 0.0163 0.7811 0.136 Uiso calc R 1 1
O O5 -0.1561(2) 0.27405(11) 0.88632(9) 0.0490(4) Uani d . 1 1
O O6 -0.1783(2) 0.41069(11) 0.82107(10) 0.0549(5) Uani d . 1 1
O O7 0.1480(5) 0.49569(17) 0.57118(15) 0.1329(13) Uani d . 1 1
O O8 0.2199(4) 0.40024(17) 0.51197(12) 0.1040(9) Uani d . 1 1
O O9 0.8068(2) 0.20782(13) 0.11969(10) 0.0588(5) Uani d . 1 1
O O10 0.7215(3) 0.08548(11) 0.20111(12) 0.0630(5) Uani d . 1 1
O O11 0.8256(4) 0.04771(19) 0.47188(14) 0.1199(11) Uani d . 1 1
O O12 0.9545(4) 0.14525(16) 0.50898(13) 0.0921(8) Uani d . 1 1
O O13 1.1457(3) 0.41543(12) 0.32180(12) 0.0784(7) Uani d . 1 1
O O14 1.0360(3) 0.43935(12) 0.20838(11) 0.0710(6) Uani d . 1 1
H H14 1.0747 0.4877 0.2033 0.106 Uiso calc R 1 1
N N1 0.3044(3) 0.11527(13) 0.02363(11) 0.0445(5) Uani d . 1 1
N N2 0.3197(3) 0.20794(12) 0.12305(11) 0.0403(5) Uani d . 1 1
N N3 0.3485(3) 0.24343(13) 0.18211(11) 0.0430(5) Uani d . 1 1
N N4 0.3396(3) 0.10213(12) 0.22488(11) 0.0425(5) Uani d . 1 1
N N5 0.3586(3) 0.01656(13) 0.27045(12) 0.0587(6) Uani d . 1 1
H H5A 0.3185 0.0197 0.3165 0.088 Uiso d R 1 1
H H5B 0.4753 0.0095 0.2701 0.088 Uiso d R 1 1
N N6 0.3598(3) 0.11979(15) 0.37782(12) 0.0578(6) Uani d . 1 1
N N7 0.3113(3) 0.39029(13) -0.01663(11) 0.0435(5) Uani d . 1 1
N N8 0.3581(3) 0.29661(12) -0.11590(11) 0.0405(5) Uani d . 1 1
N N9 0.4189(3) 0.25979(12) -0.17272(11) 0.0419(5) Uani d . 1 1
N N10 0.4397(3) 0.40093(12) -0.21353(11) 0.0417(5) Uani d . 1 1
N N11 0.4862(3) 0.48528(13) -0.25670(12) 0.0574(6) Uani d . 1 1
H H11A 0.4741 0.4837 -0.3045 0.086 Uiso d R 1 1
H H11B 0.6006 0.4887 -0.2499 0.086 Uiso d R 1 1
N N12 0.5556(3) 0.38292(15) -0.36183(12) 0.0589(6) Uani d . 1 1
N N13 0.1622(4) 0.42141(19) 0.56753(15) 0.0786(8) Uani d . 1 1
N N14 0.8956(4) 0.11715(18) 0.45993(15) 0.0692(7) Uani d . 1 1
C C1 0.2857(4) 0.07359(17) -0.02980(16) 0.0555(7) Uani d . 1 1
H H1 0.2917 0.1051 -0.0805 0.067 Uiso calc R 1 1
C C2 0.2577(4) -0.01403(18) -0.01325(17) 0.0629(8) Uani d . 1 1
H H2 0.2468 -0.0412 -0.0518 0.075 Uiso calc R 1 1
C C3 0.2464(4) -0.05991(19) 0.06188(18) 0.0680(9) Uani d . 1 1
H H3 0.2267 -0.1189 0.0748 0.082 Uiso calc R 1 1
C C4 0.2644(4) -0.01838(17) 0.11821(16) 0.0583(8) Uani d . 1 1
H H4A 0.2565 -0.0488 0.1692 0.070 Uiso calc R 1 1
C C5 0.2940(3) 0.06877(16) 0.09748(14) 0.0427(6) Uani d . 1 1
C C6 0.3153(3) 0.12378(15) 0.14923(13) 0.0399(6) Uani d . 1 1
C C7 0.3618(3) 0.17853(16) 0.24301(13) 0.0408(6) Uani d . 1 1
C C8 0.3936(3) 0.18816(17) 0.31903(14) 0.0443(6) Uani d . 1 1
C C9 0.3847(4) 0.1292(2) 0.44718(16) 0.0693(9) Uani d . 1 1
H H9 0.3638 0.0822 0.4888 0.083 Uiso calc R 1 1
C C10 0.4392(4) 0.2042(2) 0.46033(17) 0.0708(9) Uani d . 1 1
H H10 0.4538 0.2077 0.5096 0.085 Uiso calc R 1 1
C C11 0.4718(4) 0.2738(2) 0.39973(18) 0.0692(9) Uani d . 1 1
H H11 0.5076 0.3256 0.4072 0.083 Uiso calc R 1 1
C C12 0.4506(4) 0.26606(18) 0.32698(16) 0.0546(7) Uani d . 1 1
H H12 0.4740 0.3120 0.2847 0.066 Uiso calc R 1 1
C C13 0.2701(4) 0.43301(18) 0.03589(16) 0.0558(7) Uani d . 1 1
H H13 0.2541 0.4018 0.0865 0.067 Uiso calc R 1 1
C C14 0.2502(4) 0.52099(18) 0.01830(17) 0.0616(8) Uani d . 1 1
H H14A 0.2224 0.5487 0.0563 0.074 Uiso calc R 1 1
C C15 0.2721(4) 0.56709(18) -0.05627(17) 0.0629(8) Uani d . 1 1
H H15 0.2591 0.6267 -0.0695 0.075 Uiso calc R 1 1
C C16 0.3139(4) 0.52431(16) -0.11160(16) 0.0544(7) Uani d . 1 1
H H16 0.3289 0.5545 -0.1625 0.065 Uiso calc R 1 1
C C17 0.3327(3) 0.43628(15) -0.08981(14) 0.0410(6) Uani d . 1 1
C C18 0.3730(3) 0.38062(15) -0.14064(13) 0.0397(6) Uani d . 1 1
C C19 0.4689(3) 0.32364(15) -0.23130(13) 0.0396(6) Uani d . 1 1
C C20 0.5518(3) 0.31336(17) -0.30288(14) 0.0451(6) Uani d . 1 1
C C21 0.6397(4) 0.3751(2) -0.42676(17) 0.0722(9) Uani d . 1 1
H H21 0.6454 0.4230 -0.4685 0.087 Uiso calc R 1 1
C C22 0.7174(4) 0.3000(2) -0.43443(18) 0.0730(9) Uani d . 1 1
H H22 0.7764 0.2976 -0.4800 0.088 Uiso calc R 1 1
C C23 0.7071(4) 0.2286(2) -0.37412(17) 0.0649(8) Uani d . 1 1
H H23 0.7565 0.1767 -0.3786 0.078 Uiso calc R 1 1
C C24 0.6227(4) 0.23449(18) -0.30664(15) 0.0530(7) Uani d . 1 1
H H24 0.6135 0.1868 -0.2648 0.064 Uiso calc R 1 1
C C25 0.1314(3) 0.20759(15) 0.70810(14) 0.0436(6) Uani d . 1 1
C C26 0.0370(3) 0.22969(15) 0.76796(14) 0.0412(6) Uani d . 1 1
H H26 0.0116 0.1874 0.8128 0.049 Uiso calc R 1 1
C C27 -0.0203(3) 0.31364(15) 0.76225(13) 0.0362(5) Uani d . 1 1
C C28 0.0197(3) 0.37651(16) 0.69598(14) 0.0450(6) Uani d . 1 1
H H28 -0.0162 0.4332 0.6911 0.054 Uiso calc R 1 1
C C29 0.1143(4) 0.35339(17) 0.63703(14) 0.0489(7) Uani d . 1 1
C C30 0.1688(3) 0.27040(17) 0.64131(15) 0.0493(7) Uani d . 1 1
H H30 0.2295 0.2567 0.6002 0.059 Uiso calc R 1 1
C C31 0.1993(4) 0.11865(17) 0.71484(17) 0.0548(7) Uani d . 1 1
C C32 -0.1256(3) 0.33493(16) 0.82824(14) 0.0389(6) Uani d . 1 1
C C33 0.9871(3) 0.30328(15) 0.29271(14) 0.0444(6) Uani d . 1 1
C C34 0.9275(3) 0.27180(15) 0.23500(14) 0.0432(6) Uani d . 1 1
H H34 0.9331 0.3068 0.1855 0.052 Uiso calc R 1 1
C C35 0.8596(3) 0.18940(15) 0.24922(14) 0.0400(6) Uani d . 1 1
C C36 0.8506(3) 0.13782(17) 0.32355(15) 0.0497(7) Uani d . 1 1
H H36 0.8057 0.0824 0.3349 0.060 Uiso calc R 1 1
C C37 0.9101(4) 0.17082(17) 0.38024(15) 0.0499(7) Uani d . 1 1
C C38 0.9792(3) 0.25185(17) 0.36690(15) 0.0490(7) Uani d . 1 1
H H38 1.0194 0.2716 0.4063 0.059 Uiso calc R 1 1
C C39 1.0643(4) 0.39134(17) 0.27698(17) 0.0526(7) Uani d . 1 1
C C40 0.7929(3) 0.15776(16) 0.18499(15) 0.0442(6) Uani d . 1 1

loop_
_atom_site_aniso_label
_atom_site_aniso_U_11
_atom_site_aniso_U_22
_atom_site_aniso_U_33
_atom_site_aniso_U_12
_atom_site_aniso_U_13
_atom_site_aniso_U_23
Co1 0.0385(2) 0.0391(2) 0.0386(2) -0.00531(14) 0.00514(14) -0.01071(15)
O1 0.0373(11) 0.1106(18) 0.0502(11) -0.0070(11) 0.0047(9) 0.0014(11)
O2 0.0393(10) 0.0708(13) 0.0427(10) -0.0064(9) 0.0047(8) -0.0113(9)
O3 0.0879(16) 0.0578(13) 0.0753(14) 0.0140(11) 0.0214(12) -0.0227(11)
O4 0.122(2) 0.0407(12) 0.0971(17) 0.0092(13) 0.0482(15) -0.0090(12)
O5 0.0532(11) 0.0453(10) 0.0435(10) -0.0056(8) 0.0115(8) -0.0058(9)
O6 0.0667(13) 0.0356(10) 0.0636(12) -0.0036(9) 0.0135(10) -0.0186(9)
O7 0.197(3) 0.0594(17) 0.105(2) 0.0189(18) 0.081(2) 0.0223(15)
O8 0.141(2) 0.105(2) 0.0485(13) 0.0234(17) 0.0284(14) 0.0012(13)
O9 0.0566(12) 0.0688(13) 0.0479(11) -0.0180(10) 0.0014(9) -0.0090(10)
O10 0.0648(13) 0.0362(11) 0.0874(14) -0.0081(9) -0.0061(11) -0.0140(10)
O11 0.155(3) 0.095(2) 0.0825(18) -0.050(2) -0.0184(17) 0.0320(15)
O12 0.134(2) 0.0888(18) 0.0489(13) 0.0098(16) 0.0052(14) -0.0129(13)
O13 0.113(2) 0.0464(12) 0.0803(15) -0.0072(12) -0.0306(14) -0.0186(11)
O14 0.0987(17) 0.0460(12) 0.0657(13) -0.0224(12) -0.0148(12) -0.0059(10)
N1 0.0454(13) 0.0440(12) 0.0467(13) -0.0119(10) 0.0052(10) -0.0173(10)
N2 0.0423(12) 0.0380(12) 0.0401(11) -0.0030(9) 0.0062(9) -0.0113(9)
N3 0.0472(13) 0.0427(12) 0.0395(12) 0.0007(10) 0.0047(9) -0.0134(10)
N4 0.0466(13) 0.0363(12) 0.0416(12) -0.0001(9) 0.0017(9) -0.0058(9)
N5 0.0764(17) 0.0393(13) 0.0539(14) -0.0019(12) -0.0054(12) -0.0002(11)
N6 0.0599(16) 0.0653(16) 0.0443(13) -0.0069(12) 0.0016(11) -0.0082(12)
N7 0.0479(13) 0.0421(12) 0.0423(12) 0.0003(10) 0.0026(10) -0.0155(10)
N8 0.0449(12) 0.0374(12) 0.0410(11) -0.0064(9) 0.0028(9) -0.0144(9)
N9 0.0488(13) 0.0406(12) 0.0387(11) -0.0074(10) 0.0018(10) -0.0151(10)
N10 0.0480(13) 0.0378(12) 0.0371(11) -0.0074(9) 0.0005(9) -0.0062(9)
N11 0.0755(17) 0.0397(13) 0.0511(13) -0.0097(11) 0.0071(12) -0.0026(10)
N12 0.0663(16) 0.0633(16) 0.0439(13) -0.0107(13) 0.0083(12) -0.0098(12)
N13 0.092(2) 0.070(2) 0.0559(17) 0.0133(16) 0.0256(15) 0.0075(15)
N14 0.0735(19) 0.0643(18) 0.0576(17) 0.0040(15) 0.0055(14) 0.0029(15)
C1 0.0662(19) 0.0500(17) 0.0531(16) -0.0129(14) 0.0030(14) -0.0189(14)
C2 0.074(2) 0.0546(18) 0.068(2) -0.0172(15) 0.0070(16) -0.0311(16)
C3 0.083(2) 0.0444(17) 0.080(2) -0.0195(15) 0.0135(18) -0.0247(16)
C4 0.074(2) 0.0392(16) 0.0591(18) -0.0116(14) 0.0092(15) -0.0109(14)
C5 0.0396(14) 0.0415(14) 0.0460(15) -0.0048(11) 0.0060(11) -0.0111(12)
C6 0.0391(14) 0.0397(15) 0.0388(14) -0.0050(11) 0.0064(11) -0.0077(11)
C7 0.0349(14) 0.0445(15) 0.0414(14) 0.0002(11) 0.0058(11) -0.0101(12)
C8 0.0374(14) 0.0541(16) 0.0419(14) 0.0035(12) 0.0014(11) -0.0146(13)
C9 0.074(2) 0.088(2) 0.0420(17) -0.0070(18) 0.0019(15) -0.0108(16)
C10 0.071(2) 0.098(3) 0.0492(18) 0.0009(19) -0.0023(16) -0.0302(19)
C11 0.077(2) 0.073(2) 0.068(2) 0.0024(17) -0.0076(17) -0.0340(18)
C12 0.0595(18) 0.0546(18) 0.0511(17) 0.0014(14) -0.0006(14) -0.0169(14)
C13 0.0656(19) 0.0552(18) 0.0498(16) 0.0038(14) 0.0043(14) -0.0216(14)
C14 0.074(2) 0.0540(18) 0.067(2) 0.0111(15) -0.0033(16) -0.0349(16)
C15 0.082(2) 0.0390(16) 0.071(2) 0.0111(15) -0.0118(17) -0.0187(15)
C16 0.069(2) 0.0420(16) 0.0523(16) 0.0030(14) -0.0062(14) -0.0115(13)
C17 0.0381(14) 0.0411(14) 0.0454(15) 0.0000(11) -0.0023(11) -0.0142(12)
C18 0.0404(14) 0.0396(14) 0.0389(14) -0.0032(11) -0.0020(11) -0.0095(11)
C19 0.0380(14) 0.0434(15) 0.0382(14) -0.0061(11) -0.0007(11) -0.0117(12)
C20 0.0416(15) 0.0551(17) 0.0385(14) -0.0102(12) -0.0002(11) -0.0116(13)
C21 0.079(2) 0.087(3) 0.0449(17) -0.0169(19) 0.0120(16) -0.0091(17)
C22 0.066(2) 0.110(3) 0.0492(19) -0.013(2) 0.0142(15) -0.034(2)
C23 0.060(2) 0.085(2) 0.0607(19) 0.0022(17) 0.0004(15) -0.0391(18)
C24 0.0538(17) 0.0599(18) 0.0487(16) -0.0024(14) -0.0030(13) -0.0199(14)
C25 0.0425(15) 0.0389(14) 0.0508(15) -0.0013(11) 0.0007(12) -0.0151(12)
C26 0.0399(14) 0.0364(14) 0.0452(14) -0.0047(11) 0.0022(11) -0.0074(11)
C27 0.0322(13) 0.0359(13) 0.0412(13) -0.0033(10) -0.0007(10) -0.0114(11)
C28 0.0463(16) 0.0382(14) 0.0468(15) -0.0011(12) 0.0014(12) -0.0056(12)
C29 0.0497(16) 0.0494(16) 0.0408(15) 0.0016(13) 0.0039(12) -0.0017(12)
C30 0.0459(16) 0.0568(17) 0.0460(15) 0.0031(13) 0.0048(12) -0.0169(13)
C31 0.0594(19) 0.0441(16) 0.0625(18) -0.0008(14) 0.0073(15) -0.0192(14)
C32 0.0352(14) 0.0392(15) 0.0448(15) -0.0085(11) 0.0008(11) -0.0151(12)
C33 0.0447(15) 0.0371(14) 0.0511(16) 0.0024(11) 0.0018(12) -0.0122(12)
C34 0.0413(15) 0.0369(14) 0.0474(15) -0.0004(11) 0.0031(12) -0.0056(12)
C35 0.0346(14) 0.0342(13) 0.0483(15) 0.0005(10) 0.0033(11) -0.0070(11)
C36 0.0415(15) 0.0398(15) 0.0613(18) 0.0010(12) 0.0068(13) -0.0042(13)
C37 0.0493(17) 0.0480(16) 0.0453(16) 0.0087(13) 0.0049(13) -0.0024(13)
C38 0.0498(17) 0.0485(16) 0.0492(16) 0.0051(13) 0.0021(13) -0.0155(13)
C39 0.0609(19) 0.0397(15) 0.0592(18) 0.0020(13) -0.0052(15) -0.0164(14)
C40 0.0320(14) 0.0421(15) 0.0592(17) 0.0023(11) 0.0040(12) -0.0162(14)

loop_
_atom_type_symbol
_atom_type_description
_atom_type_scat_dispersion_real
_atom_type_scat_dispersion_imag
_atom_type_scat_source
C C 0.0033 0.0016 'International Tables Vol C Tables 4.2.6.8 and 6.1.1.4'
H H 0.0000 0.0000 'International Tables Vol C Tables 4.2.6.8 and 6.1.1.4'
N N 0.0061 0.0033 'International Tables Vol C Tables 4.2.6.8 and 6.1.1.4'
O O 0.0106 0.0060 'International Tables Vol C Tables 4.2.6.8 and 6.1.1.4'
Co Co 0.3494 0.9721 'International Tables Vol C Tables 4.2.6.8 and 6.1.1.4'

loop_
_geom_angle_atom_site_label_1
_geom_angle_atom_site_label_2
_geom_angle_atom_site_label_3
_geom_angle
O2 Co1 O1 179.70(7)
O2 Co1 N2 87.88(7)
O1 Co1 N2 91.82(7)
O2 Co1 N8 86.02(7)
O1 Co1 N8 94.28(7)
N2 Co1 N8 173.90(8)
O2 Co1 N7 94.15(7)
O1 Co1 N7 85.93(8)
N2 Co1 N7 103.73(7)
N8 Co1 N7 76.81(7)
O2 Co1 N1 92.39(7)
O1 Co1 N1 87.53(8)
N2 Co1 N1 76.85(8)
N8 Co1 N1 103.33(8)
N7 Co1 N1 173.44(8)
Co1 O1 H1A 119.9
Co1 O1 H1B 120.3
H1A O1 H1B 116.5
Co1 O2 H2A 121.8
Co1 O2 H2B 122.6
H2A O2 H2B 115.6
C31 O4 H4 109.5
C39 O14 H14 109.5
C1 N1 C5 117.9(2)
C1 N1 Co1 125.52(18)
C5 N1 Co1 116.25(16)
C6 N2 N3 108.79(19)
C6 N2 Co1 114.47(15)
N3 N2 Co1 135.76(15)
C7 N3 N2 106.38(19)
C6 N4 C7 105.5(2)
C6 N4 N5 124.6(2)
C7 N4 N5 129.4(2)
N4 N5 H5A 103.5
N4 N5 H5B 102.5
H5A N5 H5B 109.0
C8 N6 C9 116.7(3)
C13 N7 C17 117.9(2)
C13 N7 Co1 125.56(18)
C17 N7 Co1 116.28(15)
C18 N8 N9 108.96(18)
C18 N8 Co1 113.36(15)
N9 N8 Co1 134.49(15)
C19 N9 N8 106.41(19)
C18 N10 C19 105.68(19)
C18 N10 N11 124.7(2)
C19 N10 N11 129.2(2)
N10 N11 H11A 103.6
N10 N11 H11B 104.0
H11A N11 H11B 108.5
C20 N12 C21 116.9(3)
O8 N13 O7 124.2(3)
O8 N13 C29 118.4(3)
O7 N13 C29 117.4(3)
O11 N14 O12 124.2(3)
O11 N14 C37 117.5(3)
O12 N14 C37 118.3(3)
N1 C1 C2 123.1(3)
N1 C1 H1 118.4
C2 C1 H1 118.4
C3 C2 C1 118.1(3)
C3 C2 H2 121.0
C1 C2 H2 121.0
C2 C3 C4 120.0(3)
C2 C3 H3 120.0
C4 C3 H3 120.0
C5 C4 C3 118.8(3)
C5 C4 H4A 120.6
C3 C4 H4A 120.6
N1 C5 C4 122.1(2)
N1 C5 C6 111.4(2)
C4 C5 C6 126.4(2)
N2 C6 N4 109.2(2)
N2 C6 C5 120.5(2)
N4 C6 C5 130.2(2)
N3 C7 N4 110.0(2)
N3 C7 C8 124.2(2)
N4 C7 C8 125.8(2)
N6 C8 C12 123.4(2)
N6 C8 C7 116.7(2)
C12 C8 C7 119.9(2)
N6 C9 C10 123.8(3)
N6 C9 H9 118.1
C10 C9 H9 118.1
C11 C10 C9 118.8(3)
C11 C10 H10 120.6
C9 C10 H10 120.6
C10 C11 C12 119.1(3)
C10 C11 H11 120.5
C12 C11 H11 120.5
C8 C12 C11 118.2(3)
C8 C12 H12 120.9
C11 C12 H12 120.9
N7 C13 C14 122.8(3)
N7 C13 H13 118.6
C14 C13 H13 118.6
C15 C14 C13 118.7(3)
C15 C14 H14A 120.6
C13 C14 H14A 120.6
C14 C15 C16 119.5(3)
C14 C15 H15 120.3
C16 C15 H15 120.3
C17 C16 C15 118.6(3)
C17 C16 H16 120.7
C15 C16 H16 120.7
N7 C17 C16 122.4(2)
N7 C17 C18 111.6(2)
C16 C17 C18 126.0(2)
N8 C18 N10 109.1(2)
N8 C18 C17 121.0(2)
N10 C18 C17 129.8(2)
N9 C19 N10 109.8(2)
N9 C19 C20 124.9(2)
N10 C19 C20 125.3(2)
N12 C20 C24 123.4(2)
N12 C20 C19 116.6(2)
C24 C20 C19 120.0(2)
N12 C21 C22 123.1(3)
N12 C21 H21 118.4
C22 C21 H21 118.4
C23 C22 C21 119.1(3)
C23 C22 H22 120.5
C21 C22 H22 120.5
C22 C23 C24 119.3(3)
C22 C23 H23 120.4
C24 C23 H23 120.4
C23 C24 C20 118.1(3)
C23 C24 H24 121.0
C20 C24 H24 121.0
C30 C25 C26 119.3(2)
C30 C25 C31 118.9(2)
C26 C25 C31 121.7(2)
C25 C26 C27 121.4(2)
C25 C26 H26 119.3
C27 C26 H26 119.3
C28 C27 C26 119.2(2)
C28 C27 C32 121.0(2)
C26 C27 C32 119.9(2)
C27 C28 C29 118.6(2)
C27 C28 H28 120.7
C29 C28 H28 120.7
C30 C29 C28 122.8(2)
C30 C29 N13 118.8(2)
C28 C29 N13 118.3(2)
C29 C30 C25 118.6(2)
C29 C30 H30 120.7
C25 C30 H30 120.7
O3 C31 O4 123.7(3)
O3 C31 C25 123.9(3)
O4 C31 C25 112.3(2)
O6 C32 O5 124.6(2)
O6 C32 C27 118.5(2)
O5 C32 C27 116.9(2)
C34 C33 C38 119.8(2)
C34 C33 C39 121.6(2)
C38 C33 C39 118.6(2)
C33 C34 C35 121.7(2)
C33 C34 H34 119.1
C35 C34 H34 119.1
C34 C35 C36 118.7(2)
C34 C35 C40 120.3(2)
C36 C35 C40 121.1(2)
C37 C36 C35 118.5(2)
C37 C36 H36 120.7
C35 C36 H36 120.7
C38 C37 C36 123.4(2)
C38 C37 N14 117.8(3)
C36 C37 N14 118.8(3)
C37 C38 C33 117.9(3)
C37 C38 H38 121.1
C33 C38 H38 121.1
O13 C39 O14 123.3(3)
O13 C39 C33 123.7(3)
O14 C39 C33 112.9(2)
O9 C40 O10 124.7(3)
O9 C40 C35 117.1(2)
O10 C40 C35 118.1(2)

loop_
_geom_bond_atom_site_label_1
_geom_bond_atom_site_label_2
_geom_bond_distance
Co1 O2 2.0548(18)
Co1 O1 2.073(2)
Co1 N2 2.104(2)
Co1 N8 2.114(2)
Co1 N7 2.151(2)
Co1 N1 2.152(2)
O1 H1A 0.8500
O1 H1B 0.8500
O2 H2A 0.8500
O2 H2B 0.8501
O3 C31 1.200(3)
O4 C31 1.320(3)
O4 H4 0.8200
O5 C32 1.254(3)
O6 C32 1.251(3)
O7 N13 1.217(3)
O8 N13 1.207(3)
O9 C40 1.251(3)
O10 C40 1.251(3)
O11 N14 1.211(3)
O12 N14 1.216(3)
O13 C39 1.201(3)
O14 C39 1.315(3)
O14 H14 0.8200
N1 C1 1.338(3)
N1 C5 1.357(3)
N2 C6 1.314(3)
N2 N3 1.377(3)
N3 C7 1.317(3)
N4 C6 1.356(3)
N4 C7 1.372(3)
N4 N5 1.419(3)
N5 H5A 0.8897
N5 H5B 0.8900
N6 C8 1.337(3)
N6 C9 1.340(3)
N7 C13 1.338(3)
N7 C17 1.348(3)
N8 C18 1.314(3)
N8 N9 1.376(3)
N9 C19 1.317(3)
N10 C18 1.352(3)
N10 C19 1.376(3)
N10 N11 1.420(3)
N11 H11A 0.8901
N11 H11B 0.8901
N12 C20 1.333(3)
N12 C21 1.345(4)
N13 C29 1.474(3)
N14 C37 1.483(3)
C1 C2 1.382(4)
C1 H1 0.9300
C2 C3 1.375(4)
C2 H2 0.9300
C3 C4 1.381(4)
C3 H3 0.9300
C4 C5 1.374(3)
C4 H4A 0.9300
C5 C6 1.473(3)
C7 C8 1.472(3)
C8 C12 1.383(4)
C9 C10 1.369(4)
C9 H9 0.9300
C10 C11 1.367(4)
C10 H10 0.9300
C11 C12 1.386(4)
C11 H11 0.9300
C12 H12 0.9300
C13 C14 1.375(4)
C13 H13 0.9300
C14 C15 1.370(4)
C14 H14A 0.9300
C15 C16 1.383(4)
C15 H15 0.9300
C16 C17 1.374(3)
C16 H16 0.9300
C17 C18 1.466(3)
C19 C20 1.462(3)
C20 C24 1.384(4)
C21 C22 1.369(4)
C21 H21 0.9300
C22 C23 1.366(4)
C22 H22 0.9300
C23 C24 1.377(4)
C23 H23 0.9300
C24 H24 0.9300
C25 C30 1.383(3)
C25 C26 1.389(3)
C25 C31 1.487(4)
C26 C27 1.390(3)
C26 H26 0.9300
C27 C28 1.380(3)
C27 C32 1.514(3)
C28 C29 1.383(3)
C28 H28 0.9300
C29 C30 1.373(4)
C30 H30 0.9300
C33 C34 1.387(3)
C33 C38 1.388(3)
C33 C39 1.497(4)
C34 C35 1.389(3)
C34 H34 0.9300
C35 C36 1.391(3)
C35 C40 1.514(3)
C36 C37 1.384(4)
C36 H36 0.9300
C37 C38 1.374(4)
C38 H38 0.9300

loop_
_geom_hbond_atom_site_label_D
_geom_hbond_atom_site_label_H
_geom_hbond_atom_site_label_A
_geom_hbond_site_symmetry_A
_geom_hbond_distance_DH
_geom_hbond_distance_HA
_geom_hbond_distance_DA
_geom_hbond_angle_DHA
_geom_hbond_publ_flag
N5 H5A N6 . 0.89 2.23 2.885(3) 130 yes
N11 H11A N12 . 0.89 2.21 2.859(3) 130 yes
O1 H1A O9 1_455 0.85 1.85 2.674(3) 163 yes
O1 H1B O5 1_554 0.85 1.87 2.710(3) 168 yes
O2 H2A O5 1_654 0.85 1.89 2.712(2) 162 yes
O2 H2B O9 . 0.85 1.86 2.681(3) 163 yes
O4 H4 O10 2_656 0.82 1.73 2.545(3) 172 yes
N5 H5B O10 . 0.89 2.36 3.065(3) 136 yes
N5 H5B O3 2_656 0.89 2.51 3.234(3) 139 yes
N11 H11B O6 1_654 0.89 2.32 3.057(3) 140 yes
N11 H11B O13 2_765 0.89 2.56 3.252(3) 135 yes
O14 H14 O6 2_666 0.82 1.77 2.580(3) 170 yes
C3 H3 O5 2_556 0.93 2.47 3.402(4) 176 yes
C9 H9 O11 2_656 0.93 2.49 3.249(5) 139 yes
C14 H14A O6 2_566 0.93 2.49 3.403(4) 166 yes
C21 H21 O7 2_665 0.93 2.48 3.259(4) 142 yes
C28 H28 O13 2_666 0.93 2.56 3.490(4) 175 yes

loop_
_geom_torsion_atom_site_label_1
_geom_torsion_atom_site_label_2
_geom_torsion_atom_site_label_3
_geom_torsion_atom_site_label_4
_geom_torsion
O2 Co1 N1 C1 -97.4(2)
O1 Co1 N1 C1 82.9(2)
N2 Co1 N1 C1 175.3(2)
N8 Co1 N1 C1 -10.9(2)
O2 Co1 N1 C5 89.02(18)
O1 Co1 N1 C5 -90.69(18)
N2 Co1 N1 C5 1.76(17)
N8 Co1 N1 C5 175.50(17)
O2 Co1 N2 C6 -90.27(17)
O1 Co1 N2 C6 89.72(18)
N7 Co1 N2 C6 175.97(17)
N1 Co1 N2 C6 2.69(17)
O2 Co1 N2 N3 76.8(2)
O1 Co1 N2 N3 -103.2(2)
N7 Co1 N2 N3 -17.0(2)
N1 Co1 N2 N3 169.7(2)
C6 N2 N3 C7 0.3(2)
Co1 N2 N3 C7 -167.25(18)
O2 Co1 N7 C13 -102.1(2)
O1 Co1 N7 C13 77.6(2)
N2 Co1 N7 C13 -13.2(2)
N8 Co1 N7 C13 173.0(2)
O2 Co1 N7 C17 83.76(18)
O1 Co1 N7 C17 -96.53(18)
N2 Co1 N7 C17 172.59(17)
N8 Co1 N7 C17 -1.16(17)
O2 Co1 N8 C18 -88.54(17)
O1 Co1 N8 C18 91.47(18)
N7 Co1 N8 C18 6.67(17)
N1 Co1 N8 C18 179.93(17)
O2 Co1 N8 N9 68.4(2)
O1 Co1 N8 N9 -111.5(2)
N7 Co1 N8 N9 163.7(2)
N1 Co1 N8 N9 -23.1(2)
C18 N8 N9 C19 -0.3(3)
Co1 N8 N9 C19 -158.00(18)
C5 N1 C1 C2 -0.5(4)
Co1 N1 C1 C2 -174.0(2)
N1 C1 C2 C3 0.9(5)
C1 C2 C3 C4 -0.5(5)
C2 C3 C4 C5 -0.2(5)
C1 N1 C5 C4 -0.3(4)
Co1 N1 C5 C4 173.8(2)
C1 N1 C5 C6 -179.4(2)
Co1 N1 C5 C6 -5.3(3)
C3 C4 C5 N1 0.7(4)
C3 C4 C5 C6 179.6(3)
N3 N2 C6 N4 0.4(3)
Co1 N2 C6 N4 170.89(15)
N3 N2 C6 C5 -177.3(2)
Co1 N2 C6 C5 -6.8(3)
C7 N4 C6 N2 -0.9(3)
N5 N4 C6 N2 -174.0(2)
C7 N4 C6 C5 176.5(2)
N5 N4 C6 C5 3.4(4)
N1 C5 C6 N2 8.1(3)
C4 C5 C6 N2 -170.9(3)
N1 C5 C6 N4 -169.0(2)
C4 C5 C6 N4 12.0(4)
N2 N3 C7 N4 -0.9(3)
N2 N3 C7 C8 179.8(2)
C6 N4 C7 N3 1.1(3)
N5 N4 C7 N3 173.8(2)
C6 N4 C7 C8 -179.6(2)
N5 N4 C7 C8 -7.0(4)
C9 N6 C8 C12 -0.4(4)
C9 N6 C8 C7 -178.4(2)
N3 C7 C8 N6 163.6(2)
N4 C7 C8 N6 -15.6(4)
N3 C7 C8 C12 -14.5(4)
N4 C7 C8 C12 166.3(2)
C8 N6 C9 C10 1.0(5)
N6 C9 C10 C11 -0.5(5)
C9 C10 C11 C12 -0.7(5)
N6 C8 C12 C11 -0.7(4)
C7 C8 C12 C11 177.3(2)
C10 C11 C12 C8 1.3(4)
C17 N7 C13 C14 -0.5(4)
Co1 N7 C13 C14 -174.6(2)
N7 C13 C14 C15 0.5(5)
C13 C14 C15 C16 -0.2(5)
C14 C15 C16 C17 -0.2(4)
C13 N7 C17 C16 0.1(4)
Co1 N7 C17 C16 174.8(2)
C13 N7 C17 C18 -178.6(2)
Co1 N7 C17 C18 -3.9(3)
C15 C16 C17 N7 0.2(4)
C15 C16 C17 C18 178.7(3)
N9 N8 C18 N10 1.1(3)
Co1 N8 C18 N10 163.97(15)
N9 N8 C18 C17 -174.5(2)
Co1 N8 C18 C17 -11.7(3)
C19 N10 C18 N8 -1.5(3)
N11 N10 C18 N8 -175.0(2)
C19 N10 C18 C17 173.7(2)
N11 N10 C18 C17 0.2(4)
N7 C17 C18 N8 10.6(3)
C16 C17 C18 N8 -168.1(3)
N7 C17 C18 N10 -164.1(2)
C16 C17 C18 N10 17.3(4)
N8 N9 C19 N10 -0.6(3)
N8 N9 C19 C20 176.3(2)
C18 N10 C19 N9 1.3(3)
N11 N10 C19 N9 174.4(2)
C18 N10 C19 C20 -175.6(2)
N11 N10 C19 C20 -2.5(4)
C21 N12 C20 C24 -2.7(4)
C21 N12 C20 C19 176.7(2)
N9 C19 C20 N12 164.5(2)
N10 C19 C20 N12 -19.0(4)
N9 C19 C20 C24 -16.0(4)
N10 C19 C20 C24 160.4(2)
C20 N12 C21 C22 0.8(5)
N12 C21 C22 C23 1.3(5)
C21 C22 C23 C24 -1.6(5)
C22 C23 C24 C20 -0.2(4)
N12 C20 C24 C23 2.5(4)
C19 C20 C24 C23 -176.9(2)
C30 C25 C26 C27 -0.2(4)
C31 C25 C26 C27 177.5(2)
C25 C26 C27 C28 -0.9(4)
C25 C26 C27 C32 178.9(2)
C26 C27 C28 C29 0.7(4)
C32 C27 C28 C29 -179.1(2)
C27 C28 C29 C30 0.6(4)
C27 C28 C29 N13 -177.8(2)
O8 N13 C29 C30 12.9(5)
O7 N13 C29 C30 -163.9(3)
O8 N13 C29 C28 -168.7(3)
O7 N13 C29 C28 14.5(5)
C28 C29 C30 C25 -1.7(4)
N13 C29 C30 C25 176.7(3)
C26 C25 C30 C29 1.4(4)
C31 C25 C30 C29 -176.4(2)
C30 C25 C31 O3 7.8(4)
C26 C25 C31 O3 -169.9(3)
C30 C25 C31 O4 -174.9(3)
C26 C25 C31 O4 7.3(4)
C28 C27 C32 O6 1.1(3)
C26 C27 C32 O6 -178.7(2)
C28 C27 C32 O5 180.0(2)
C26 C27 C32 O5 0.2(3)
C38 C33 C34 C35 -0.1(4)
C39 C33 C34 C35 178.5(2)
C33 C34 C35 C36 0.4(4)
C33 C34 C35 C40 179.0(2)
C34 C35 C36 C37 -0.1(4)
C40 C35 C36 C37 -178.6(2)
C35 C36 C37 C38 -0.6(4)
C35 C36 C37 N14 178.1(2)
O11 N14 C37 C38 176.0(3)
O12 N14 C37 C38 -4.1(4)
O11 N14 C37 C36 -2.8(4)
O12 N14 C37 C36 177.2(3)
C36 C37 C38 C33 0.9(4)
N14 C37 C38 C33 -177.8(2)
C34 C33 C38 C37 -0.6(4)
C39 C33 C38 C37 -179.2(2)
C34 C33 C39 O13 -166.1(3)
C38 C33 C39 O13 12.5(4)
C34 C33 C39 O14 13.0(4)
C38 C33 C39 O14 -168.4(2)
C34 C35 C40 O9 2.0(3)
C36 C35 C40 O9 -179.5(2)
C34 C35 C40 O10 -175.1(2)
C36 C35 C40 O10 3.4(3)
